data_1517653
loop_
_publ_author_name
'Ying-Ying Liu'
'Jie Liu'
'Jin Yang'
'Bo Liu'
'Jian-Fang Ma'

_publ_section_title
;
 Eight coordination compounds based on a reduced Schiff base
 tetraaminodiphenol macrocyclic ligand
;
_journal_name_full
;
Inorganica Chimica Acta
;
_journal_page_first 85
_journal_page_last 96
_journal_volume 403
_journal_year 2013
_chemical_formula_sum 'C29.5 H51 Cd2 N4 O13.5'
_chemical_formula_weight 902.54
_space_group_IT_number 2
_symmetry_cell_setting triclinic
_symmetry_space_group_name_Hall '-P 1'
_symmetry_space_group_name_H-M 'P -1'
_atom_sites_solution_hydrogens geom
_atom_sites_solution_primary direct
_atom_sites_solution_secondary difmap
_cell_angle_alpha 70.674(4)
_cell_angle_beta 77.724(5)
_cell_angle_gamma 74.770(4)
_cell_formula_units_Z 2
_cell_length_a 11.848(4)
_cell_length_b 11.980(4)
_cell_length_c 16.172(5)
_cell_measurement_temperature 293(2)
_cell_volume 2070.0(12)
_computing_cell_refinement CrysAlis
_computing_data_collection 'CrysAlis (Oxford Diffraction, 2006)'
_computing_data_reduction CrysAlis
_computing_structure_refinement 'SHELXL-97 (Sheldrick, 1997)'
_computing_structure_solution 'SHELXS-97 (Sheldrick, 1997)'
_diffrn_ambient_temperature 293(2)
_diffrn_detector_area_resol_mean 10.0
_diffrn_measured_fraction_theta_full 0.987
_diffrn_measured_fraction_theta_max 0.980
_diffrn_measurement_device_type 'Oxford Diffraction Gemini R Ultra'
_diffrn_measurement_method '\w scan'
_diffrn_radiation_monochromator graphite
_diffrn_radiation_source 'fine-focus sealed tube'
_diffrn_radiation_type MoK\a
_diffrn_radiation_wavelength 0.71069
_diffrn_reflns_av_R_equivalents 0.0279
_diffrn_reflns_av_sigmaI/netI 0.0696
_diffrn_reflns_limit_h_max 14
_diffrn_reflns_limit_h_min -14
_diffrn_reflns_limit_k_max 14
_diffrn_reflns_limit_k_min -12
_diffrn_reflns_limit_l_max 19
_diffrn_reflns_limit_l_min -12
_diffrn_reflns_number 11145
_diffrn_reflns_theta_full 25.00
_diffrn_reflns_theta_max 25.61
_diffrn_reflns_theta_min 1.80
_exptl_absorpt_coefficient_mu 1.087
_exptl_absorpt_correction_T_max 0.745
_exptl_absorpt_correction_T_min 0.724
_exptl_absorpt_correction_type multi-scan
_exptl_absorpt_process_details
;
CrysAlis (Oxford Diffraction, 2006)
;
_exptl_crystal_colour colorless
_exptl_crystal_density_diffrn 1.448
_exptl_crystal_density_method 'not measured'
_exptl_crystal_description block
_exptl_crystal_F_000 920
_exptl_crystal_size_max 0.28
_exptl_crystal_size_mid 0.24
_exptl_crystal_size_min 0.18
_refine_diff_density_max 0.935
_refine_diff_density_min -0.771
_refine_diff_density_rms 0.125
_refine_ls_extinction_method none
_refine_ls_goodness_of_fit_ref 0.982
_refine_ls_hydrogen_treatment mixed
_refine_ls_matrix_type full
_refine_ls_number_parameters 499
_refine_ls_number_reflns 7661
_refine_ls_number_restraints 26
_refine_ls_restrained_S_all 1.007
_refine_ls_R_factor_all 0.1055
_refine_ls_R_factor_gt 0.0598
_refine_ls_shift/su_max 0.001
_refine_ls_shift/su_mean 0.000
_refine_ls_structure_factor_coef Fsqd
_refine_ls_weighting_details 'calc w=1/[\s^2^(Fo^2^)+(0.1097P)^2^+0.0000P] where P=(Fo^2^+2Fc^2^)/3'
_refine_ls_weighting_scheme calc
_refine_ls_wR_factor_gt 0.1589
_refine_ls_wR_factor_ref 0.1870
_reflns_number_gt 4683
_reflns_number_total 7661
_reflns_threshold_expression >2sigma(I)
_cod_data_source_file ICA-2013-403-85-96-7.cif
_cod_data_source_block 7
_cod_original_cell_volume 2070.0(10)
_cod_original_sg_symbol_Hall '-P 1 '
_cod_original_sg_symbol_H-M 'P -1 '
_cod_original_formula_sum 'C29.50 H51 Cd2 N4 O13.50'
_cod_database_code 1517653

loop_
_symmetry_equiv_pos_as_xyz
'x, y, z'
'-x, -y, -z'

loop_
_atom_site_label
_atom_site_type_symbol
_atom_site_fract_x
_atom_site_fract_y
_atom_site_fract_z
_atom_site_U_iso_or_equiv
_atom_site_adp_type
_atom_site_occupancy
_atom_site_symmetry_multiplicity
_atom_site_calc_flag
_atom_site_refinement_flags
Cd1 Cd 0.51095(5) 0.46628(5) 0.65662(3) 0.0529(2) Uani 1 1 d .
Cd2 Cd 0.77443(5) 0.04072(5) 0.98277(4) 0.0573(2) Uani 1 1 d D
C1 C 0.3515(8) 0.1445(7) 0.5303(5) 0.060(2) Uani 1 1 d .
C2 C 0.3259(8) 0.1738(7) 0.6090(5) 0.059(2) Uani 1 1 d .
H3 H 0.2575 0.1565 0.6466 0.071 Uiso 1 1 calc R
C3 C 0.3975(7) 0.2278(7) 0.6346(5) 0.0532(19) Uani 1 1 d .
C4 C 0.4999(7) 0.2605(6) 0.5762(5) 0.0490(18) Uani 1 1 d .
C5 C 0.5271(7) 0.2322(7) 0.4958(5) 0.0496(18) Uani 1 1 d .
C6 C 0.4516(8) 0.1760(7) 0.4746(6) 0.064(2) Uani 1 1 d .
H7 H 0.4697 0.1592 0.4206 0.077 Uiso 1 1 calc R
C7 C 0.2713(9) 0.0829(9) 0.5045(7) 0.083(3) Uani 1 1 d .
H1A H 0.3017 0.0734 0.4467 0.125 Uiso 1 1 calc R
H1B H 0.1929 0.1319 0.5040 0.125 Uiso 1 1 calc R
H1C H 0.2693 0.0049 0.5467 0.125 Uiso 1 1 calc R
C8 C 0.3692(9) 0.2504(8) 0.7233(5) 0.064(2) Uani 1 1 d D
H8A H 0.3002 0.2182 0.7554 0.077 Uiso 1 1 calc R
H8B H 0.4346 0.2068 0.7565 0.077 Uiso 1 1 calc R
C9 C 0.2445(7) 0.4533(8) 0.6747(6) 0.063(2) Uani 1 1 d D
H9A H 0.1724 0.4384 0.7140 0.075 Uiso 1 1 calc R
H9B H 0.2454 0.4311 0.6220 0.075 Uiso 1 1 calc R
C10 C 0.2477(8) 0.5876(8) 0.6493(6) 0.066(2) Uani 1 1 d D
H10A H 0.1801 0.6361 0.6198 0.079 Uiso 1 1 calc R
H10B H 0.2436 0.6106 0.7022 0.079 Uiso 1 1 calc R
C11 C 0.3638(7) 0.7406(7) 0.5662(5) 0.057(2) Uani 1 1 d D
H11A H 0.3621 0.7607 0.6199 0.068 Uiso 1 1 calc R
H11B H 0.2948 0.7902 0.5390 0.068 Uiso 1 1 calc R
C12 C 0.4988(6) 0.4949(7) 0.9147(4) 0.0459(17) Uani 1 1 d .
C13 C 0.4514(6) 0.4120(6) 0.9879(5) 0.0461(17) Uani 1 1 d .
C14 C 0.5471(6) 0.5821(7) 0.9272(5) 0.0466(17) Uani 1 1 d .
H14 H 0.5789 0.6372 0.8781 0.056 Uiso 1 1 calc R
C15 C 0.3931(8) 0.3200(10) 0.9792(6) 0.065(2) Uani 1 1 d .
C16 C 0.9933(12) 0.0771(12) 1.3573(7) 0.113(4) Uani 1 1 d .
H16A H 0.9379 0.1477 1.3670 0.170 Uiso 1 1 calc R
H16B H 1.0697 0.0964 1.3342 0.170 Uiso 1 1 calc R
H16C H 0.9978 0.0138 1.4123 0.170 Uiso 1 1 calc R
C17 C 0.9531(10) 0.0354(9) 1.2918(6) 0.076(3) Uani 1 1 d .
C18 C 1.0189(9) -0.0642(9) 1.2666(5) 0.069(2) Uani 1 1 d .
H18 H 1.0867 -0.1065 1.2924 0.083 Uiso 1 1 calc R
C19 C 0.9885(8) -0.1051(7) 1.2035(5) 0.059(2) Uani 1 1 d .
C20 C 0.8866(7) -0.0437(7) 1.1655(5) 0.0513(19) Uani 1 1 d .
C21 C 0.8148(8) 0.0559(7) 1.1932(6) 0.061(2) Uani 1 1 d .
C22 C 0.8501(10) 0.0940(9) 1.2554(6) 0.076(3) Uani 1 1 d .
H22 H 0.8030 0.1603 1.2725 0.091 Uiso 1 1 calc R
C23 C 0.6975(8) 0.1178(9) 1.1631(6) 0.076(3) Uani 1 1 d .
H23A H 0.6485 0.0585 1.1786 0.091 Uiso 1 1 calc R
H23B H 0.6593 0.1769 1.1948 0.091 Uiso 1 1 calc R
C24 C 0.7752(8) 0.2745(7) 1.0344(6) 0.067(2) Uani 1 1 d D
H24A H 0.8428 0.2481 1.0662 0.081 Uiso 1 1 calc R
H24B H 0.7280 0.3481 1.0468 0.081 Uiso 1 1 calc R
C25 C 0.8177(7) 0.3010(7) 0.9363(6) 0.060(2) Uani 1 1 d D
H25A H 0.7505 0.3312 0.9039 0.072 Uiso 1 1 calc R
H25B H 0.8643 0.3629 0.9178 0.072 Uiso 1 1 calc R
C26 C 0.9353(8) 0.2159(7) 0.8206(5) 0.062(2) Uani 1 1 d D
H26A H 0.9813 0.2780 0.8040 0.074 Uiso 1 1 calc R
H26B H 0.8691 0.2471 0.7872 0.074 Uiso 1 1 calc R
C27 C 0.5044(8) 0.4929(8) 0.8208(5) 0.055(2) Uani 1 1 d .
C28 C -0.014(3) 0.610(2) 0.8761(18) 0.107(8) Uiso 0.50 1 d P
C28' C 0.068(3) 0.596(3) 0.8736(19) 0.121(9) Uiso 0.50 1 d P
C29 C -0.205(3) 0.659(3) 0.7264(19) 0.143(13) Uani 0.50 1 d PD
C30 C 0.005(3) 0.695(3) 0.468(3) 0.20(2) Uani 0.50 1 d PD
C31 C 0.3203(17) -0.1016(18) 1.2826(13) 0.081(6) Uani 0.50 1 d P
O1 O 0.5727(5) 0.3104(5) 0.5988(3) 0.0582(14) Uani 1 1 d .
O2 O 0.5600(5) 0.4016(5) 0.8008(3) 0.0592(14) Uani 1 1 d D
O3 O 0.4604(6) 0.5850(5) 0.7658(4) 0.0754(18) Uani 1 1 d .
O4 O 0.3322(6) 0.3519(7) 0.9186(4) 0.090(2) Uani 1 1 d .
O5 O 0.4090(9) 0.2204(7) 1.0330(6) 0.117(3) Uani 1 1 d D
O6 O 0.8570(5) -0.0825(4) 1.1061(3) 0.0550(13) Uani 1 1 d .
O7 O 0.0063(8) 0.5240(8) 0.8331(6) 0.121(3) Uiso 1 1 d D
O8 O -0.110(2) 0.593(3) 0.6792(14) 0.086(9) Uani 0.25 1 d PD
O8' O -0.175(3) 0.581(4) 0.718(3) 0.109(12) Uiso 0.25 1 d PD
O9 O 0.031(4) 0.577(2) 0.525(2) 0.094(12) Uani 0.20 1 d PD
O9' O 0.076(5) 0.647(5) 0.473(3) 0.184(18) Uiso 0.30 1 d P
O10 O 0.374(2) 0.037(2) 1.2723(12) 0.101(9) Uani 0.30 1 d P
O10' O 0.397(3) 0.034(3) 1.2020(18) 0.104(12) Uiso 0.20 1 d PD
O1W O 0.6876(7) 0.5284(8) 0.5948(5) 0.106(2) Uani 1 1 d .
O3W O 0.8445(8) -0.1088(6) 0.9127(5) 0.107(3) Uani 1 1 d .
O4W O 0.6521(6) 0.1429(5) 0.8696(5) 0.095(2) Uani 1 1 d D
N1 N 0.3463(6) 0.3799(6) 0.7185(4) 0.0524(16) Uani 1 1 d D
H1N H 0.331(3) 0.3885(17) 0.7706(11) 0.079 Uiso 1 1 d D
N2 N 0.3595(6) 0.6104(6) 0.5890(4) 0.0541(16) Uani 1 1 d D
H2N H 0.3105(16) 0.6406(15) 0.5508(8) 0.081 Uiso 1 1 d D
N3 N 0.7037(6) 0.1800(6) 1.0666(5) 0.0642(18) Uani 1 1 d D
H3N H 0.6714(13) 0.2231(11) 1.0197(11) 0.096 Uiso 1 1 d D
N4 N 0.8901(5) 0.1902(5) 0.9159(4) 0.0466(14) Uani 1 1 d D
H4N H 0.949(3) 0.155(3) 0.9497(11) 0.070 Uiso 1 1 d D
O2W O 0.6085(7) -0.0532(7) 1.0541(6) 0.101(3) Uani 1 1 d D
H2B H 0.644(8) -0.072(10) 1.096(4) 0.151 Uiso 1 1 d D
H2A H 0.573(6) 0.006(9) 1.033(7) 0.151 Uiso 1 1 d D
O5W O 0.1244(5) 0.3057(5) 0.9098(5) 0.0697(16) Uani 1 1 d D
H5B H 0.192(5) 0.299(8) 0.916(7) 0.105 Uiso 1 1 d D
H5A H 0.117(8) 0.233(6) 0.909(7) 0.105 Uiso 1 1 d D

loop_
_atom_site_aniso_label
_atom_site_aniso_U_11
_atom_site_aniso_U_22
_atom_site_aniso_U_33
_atom_site_aniso_U_23
_atom_site_aniso_U_13
_atom_site_aniso_U_12
Cd1 0.0698(4) 0.0636(4) 0.0348(3) -0.0203(3) -0.0054(3) -0.0235(3)
Cd2 0.0616(4) 0.0433(3) 0.0733(4) -0.0187(3) -0.0174(3) -0.0131(3)
C1 0.076(6) 0.049(5) 0.058(5) -0.015(4) -0.011(4) -0.019(4)
C2 0.083(6) 0.047(4) 0.050(5) -0.010(4) -0.006(4) -0.024(4)
C3 0.073(5) 0.050(4) 0.036(4) -0.009(3) -0.003(4) -0.020(4)
C4 0.061(5) 0.043(4) 0.044(4) -0.013(3) -0.007(4) -0.013(4)
C5 0.063(5) 0.046(4) 0.040(4) -0.014(3) -0.002(4) -0.015(4)
C6 0.091(7) 0.054(5) 0.055(5) -0.024(4) -0.011(5) -0.018(5)
C7 0.096(8) 0.080(7) 0.095(7) -0.038(6) -0.011(6) -0.040(6)
C8 0.091(7) 0.066(5) 0.038(4) -0.009(4) -0.001(4) -0.033(5)
C9 0.061(5) 0.076(6) 0.058(5) -0.023(4) 0.003(4) -0.030(5)
C10 0.073(6) 0.066(5) 0.064(5) -0.024(4) 0.004(4) -0.028(5)
C11 0.070(5) 0.054(5) 0.052(5) -0.026(4) 0.006(4) -0.018(4)
C12 0.052(4) 0.058(4) 0.034(4) -0.023(3) -0.006(3) -0.008(4)
C13 0.057(5) 0.047(4) 0.043(4) -0.023(3) -0.017(3) -0.007(3)
C14 0.055(5) 0.053(4) 0.037(4) -0.018(3) -0.002(3) -0.018(4)
C15 0.078(6) 0.086(7) 0.049(5) -0.029(5) -0.002(4) -0.042(5)
C16 0.162(12) 0.134(10) 0.084(8) -0.065(8) -0.010(8) -0.062(9)
C17 0.106(8) 0.083(7) 0.051(5) -0.030(5) 0.003(5) -0.037(6)
C18 0.092(7) 0.074(6) 0.050(5) -0.013(4) -0.015(5) -0.033(5)
C19 0.080(6) 0.057(5) 0.040(4) -0.009(4) -0.006(4) -0.022(4)
C20 0.070(5) 0.051(4) 0.037(4) -0.015(3) 0.004(4) -0.028(4)
C21 0.076(6) 0.052(5) 0.058(5) -0.023(4) 0.011(4) -0.024(4)
C22 0.111(8) 0.072(6) 0.055(5) -0.038(5) 0.022(5) -0.039(6)
C23 0.067(6) 0.078(6) 0.083(7) -0.041(6) 0.021(5) -0.019(5)
C24 0.069(6) 0.042(4) 0.094(7) -0.029(5) -0.006(5) -0.008(4)
C25 0.066(5) 0.048(5) 0.067(5) -0.011(4) -0.012(4) -0.017(4)
C26 0.071(6) 0.048(4) 0.068(5) -0.005(4) -0.029(5) -0.016(4)
C27 0.073(6) 0.056(5) 0.048(4) -0.029(4) -0.007(4) -0.017(4)
C29 0.21(4) 0.13(3) 0.12(2) -0.04(2) -0.06(3) -0.07(3)
C30 0.07(2) 0.19(4) 0.21(4) 0.04(3) 0.00(2) 0.06(2)
C31 0.078(13) 0.088(13) 0.089(14) -0.051(11) -0.057(11) 0.030(11)
O1 0.070(4) 0.071(4) 0.046(3) -0.027(3) -0.004(3) -0.025(3)
O2 0.077(4) 0.073(4) 0.039(3) -0.030(3) -0.011(3) -0.015(3)
O3 0.128(6) 0.057(4) 0.041(3) -0.015(3) -0.032(3) -0.002(4)
O4 0.101(5) 0.146(6) 0.057(4) -0.030(4) -0.015(4) -0.077(5)
O5 0.185(9) 0.090(5) 0.111(6) -0.027(5) -0.054(6) -0.062(6)
O6 0.067(3) 0.045(3) 0.059(3) -0.022(3) -0.008(3) -0.014(3)
O8 0.065(17) 0.13(3) 0.063(16) -0.053(17) 0.004(14) 0.003(17)
O9 0.12(3) 0.06(2) 0.10(3) -0.006(19) -0.06(3) -0.01(2)
O10 0.100(17) 0.16(2) 0.034(10) -0.054(13) -0.019(11) 0.031(16)
O1W 0.096(6) 0.116(6) 0.111(6) -0.028(5) -0.010(5) -0.040(5)
O3W 0.166(8) 0.078(5) 0.088(5) -0.037(4) -0.010(5) -0.033(5)
O4W 0.104(6) 0.084(5) 0.100(5) 0.000(4) -0.054(5) -0.026(4)
N1 0.072(4) 0.064(4) 0.028(3) -0.018(3) 0.000(3) -0.025(4)
N2 0.068(4) 0.055(4) 0.046(4) -0.021(3) -0.002(3) -0.021(3)
N3 0.059(4) 0.052(4) 0.078(5) -0.021(4) -0.001(4) -0.009(3)
N4 0.051(4) 0.040(3) 0.050(4) -0.013(3) -0.010(3) -0.009(3)
O2W 0.085(5) 0.107(6) 0.109(6) 0.001(5) -0.026(4) -0.048(5)
O5W 0.063(4) 0.059(4) 0.090(4) -0.020(3) -0.014(4) -0.019(3)

loop_
_atom_type_symbol
_atom_type_description
_atom_type_scat_dispersion_real
_atom_type_scat_dispersion_imag
_atom_type_scat_source
C C 0.0033 0.0016 'International Tables Vol C Tables 4.2.6.8 and 6.1.1.4'
H H 0.0000 0.0000 'International Tables Vol C Tables 4.2.6.8 and 6.1.1.4'
N N 0.0061 0.0033 'International Tables Vol C Tables 4.2.6.8 and 6.1.1.4'
O O 0.0106 0.0060 'International Tables Vol C Tables 4.2.6.8 and 6.1.1.4'
Cd Cd -0.8075 1.2024 'International Tables Vol C Tables 4.2.6.8 and 6.1.1.4'

loop_
_geom_angle_atom_site_label_1
_geom_angle_atom_site_label_2
_geom_angle_atom_site_label_3
_geom_angle
_geom_angle_site_symmetry_1
_geom_angle_site_symmetry_3
O1 Cd1 N2 112.3(2) . .
O1 Cd1 O1W 89.9(3) . .
N2 Cd1 O1W 108.8(3) . .
O1 Cd1 N1 83.7(2) . .
N2 Cd1 N1 76.7(2) . .
O1W Cd1 N1 172.9(3) . .
O1 Cd1 O2 108.76(18) . .
N2 Cd1 O2 133.1(2) . .
O1W Cd1 O2 92.7(2) . .
N1 Cd1 O2 86.4(2) . .
O1 Cd1 O3 161.01(19) . .
N2 Cd1 O3 83.9(2) . .
O1W Cd1 O3 94.1(3) . .
N1 Cd1 O3 90.9(2) . .
O2 Cd1 O3 52.57(18) . .
O1 Cd1 C27 134.5(2) . .
N2 Cd1 C27 108.2(2) . .
O1W Cd1 C27 96.0(3) . .
N1 Cd1 C27 86.3(2) . .
O2 Cd1 C27 26.2(2) . .
O3 Cd1 C27 26.6(2) . .
O6 Cd2 O3W 91.1(2) . .
O6 Cd2 N3 84.3(2) . .
O3W Cd2 N3 174.9(3) . .
O6 Cd2 N4 105.61(19) . .
O3W Cd2 N4 107.5(3) . .
N3 Cd2 N4 75.8(2) . .
O6 Cd2 O4W 166.4(2) . .
O3W Cd2 O4W 87.1(3) . .
N3 Cd2 O4W 97.0(3) . .
N4 Cd2 O4W 87.8(2) . .
O6 Cd2 O2W 83.6(2) . .
O3W Cd2 O2W 88.2(3) . .
N3 Cd2 O2W 89.2(3) . .
N4 Cd2 O2W 161.2(3) . .
O4W Cd2 O2W 82.8(3) . .
C2 C1 C6 116.7(8) . .
C2 C1 C7 121.8(8) . .
C6 C1 C7 121.4(8) . .
C1 C2 C3 123.1(8) . .
C1 C2 H3 118.5 . .
C3 C2 H3 118.5 . .
C2 C3 C4 119.5(7) . .
C2 C3 C8 120.7(8) . .
C4 C3 C8 119.9(7) . .
O1 C4 C5 120.1(7) . .
O1 C4 C3 121.5(7) . .
C5 C4 C3 118.3(7) . .
C4 C5 C6 119.2(7) . .
C4 C5 C11 120.6(7) . 2_666
C6 C5 C11 120.2(7) . 2_666
C1 C6 C5 123.1(8) . .
C1 C6 H7 118.4 . .
C5 C6 H7 118.4 . .
C1 C7 H1A 109.5 . .
C1 C7 H1B 109.5 . .
H1A C7 H1B 109.5 . .
C1 C7 H1C 109.5 . .
H1A C7 H1C 109.5 . .
H1B C7 H1C 109.5 . .
N1 C8 C3 113.8(6) . .
N1 C8 H8A 108.8 . .
C3 C8 H8A 108.8 . .
N1 C8 H8B 108.8 . .
C3 C8 H8B 108.8 . .
H8A C8 H8B 107.7 . .
N1 C9 C10 110.0(7) . .
N1 C9 H9A 109.7 . .
C10 C9 H9A 109.7 . .
N1 C9 H9B 109.7 . .
C10 C9 H9B 109.7 . .
H9A C9 H9B 108.2 . .
N2 C10 C9 109.7(7) . .
N2 C10 H10A 109.7 . .
C9 C10 H10A 109.7 . .
N2 C10 H10B 109.7 . .
C9 C10 H10B 109.7 . .
H10A C10 H10B 108.2 . .
N2 C11 C5 111.2(6) . 2_666
N2 C11 H11A 109.4 . .
C5 C11 H11A 109.4 2_666 .
N2 C11 H11B 109.4 . .
C5 C11 H11B 109.4 2_666 .
H11A C11 H11B 108.0 . .
C13 C12 C14 119.6(6) . .
C13 C12 C27 122.7(6) . .
C14 C12 C27 117.7(7) . .
C12 C13 C14 119.1(6) . 2_667
C12 C13 C15 122.3(6) . .
C14 C13 C15 118.6(7) 2_667 .
C12 C14 C13 121.4(7) . 2_667
C12 C14 H14 119.3 . .
C13 C14 H14 119.3 2_667 .
O5 C15 O4 125.4(8) . .
O5 C15 C13 117.0(8) . .
O4 C15 C13 117.5(9) . .
C17 C16 H16A 109.5 . .
C17 C16 H16B 109.5 . .
H16A C16 H16B 109.5 . .
C17 C16 H16C 109.5 . .
H16A C16 H16C 109.5 . .
H16B C16 H16C 109.5 . .
C18 C17 C22 117.5(9) . .
C18 C17 C16 120.4(11) . .
C22 C17 C16 122.1(10) . .
C17 C18 C19 123.2(9) . .
C17 C18 H18 118.4 . .
C19 C18 H18 118.4 . .
C20 C19 C18 118.9(8) . .
C20 C19 C26 120.7(7) . 2_757
C18 C19 C26 120.3(8) . 2_757
O6 C20 C19 119.2(7) . .
O6 C20 C21 121.9(8) . .
C19 C20 C21 118.9(7) . .
C22 C21 C20 119.8(9) . .
C22 C21 C23 118.0(8) . .
C20 C21 C23 122.1(8) . .
C17 C22 C21 121.6(9) . .
C17 C22 H22 119.2 . .
C21 C22 H22 119.2 . .
N3 C23 C21 114.0(7) . .
N3 C23 H23A 108.7 . .
C21 C23 H23A 108.7 . .
N3 C23 H23B 108.7 . .
C21 C23 H23B 108.7 . .
H23A C23 H23B 107.6 . .
N3 C24 C25 112.1(7) . .
N3 C24 H24A 109.2 . .
C25 C24 H24A 109.2 . .
N3 C24 H24B 109.2 . .
C25 C24 H24B 109.2 . .
H24A C24 H24B 107.9 . .
N4 C25 C24 110.1(6) . .
N4 C25 H25A 109.6 . .
C24 C25 H25A 109.6 . .
N4 C25 H25B 109.6 . .
C24 C25 H25B 109.6 . .
H25A C25 H25B 108.2 . .
N4 C26 C19 112.6(6) . 2_757
N4 C26 H26A 109.1 . .
C19 C26 H26A 109.1 2_757 .
N4 C26 H26B 109.1 . .
C19 C26 H26B 109.1 2_757 .
H26A C26 H26B 107.8 . .
O2 C27 O3 122.3(7) . .
O2 C27 C12 118.0(7) . .
O3 C27 C12 119.5(7) . .
O2 C27 Cd1 57.8(4) . .
O3 C27 Cd1 65.1(4) . .
C12 C27 Cd1 174.3(6) . .
C28' C28 O7 87(3) . .
C28 C28' O7 58(3) . .
O8' C29 O8 38(3) . .
O9' C30 O9 53(4) . .
C4 O1 Cd1 123.7(5) . .
C27 O2 Cd1 96.0(5) . .
C27 O3 Cd1 88.4(5) . .
C20 O6 Cd2 124.8(4) . .
C28 O7 C28' 35.2(13) . .
O8' O8 C29 41(3) . .
O8 O8' C29 101(4) . .
O9' O9 C30 40(3) . .
C30 O9' O9 87(5) . .
O10' O10 C31 80(2) . .
C9 N1 C8 113.6(6) . .
C9 N1 Cd1 110.4(5) . .
C8 N1 Cd1 113.2(5) . .
C9 N1 H1N 105.4(14) . .
C8 N1 H1N 110.6(15) . .
Cd1 N1 H1N 103(2) . .
C11 N2 C10 109.6(6) . .
C11 N2 Cd1 118.5(5) . .
C10 N2 Cd1 106.0(5) . .
C11 N2 H2N 80.9(10) . .
C10 N2 H2N 80.6(10) . .
Cd1 N2 H2N 154.1(14) . .
C24 N3 C23 114.2(7) . .
C24 N3 Cd2 109.2(5) . .
C23 N3 Cd2 111.6(5) . .
C24 N3 H3N 81.5(10) . .
C23 N3 H3N 152.2(15) . .
Cd2 N3 H3N 81.9(9) . .
C25 N4 C26 110.6(6) . .
C25 N4 Cd2 105.5(4) . .
C26 N4 Cd2 119.3(4) . .
C25 N4 H4N 111.8(19) . .
C26 N4 H4N 111.6(19) . .
Cd2 N4 H4N 97(4) . .
Cd2 O2W H2B 80(5) . .
Cd2 O2W H2A 84(6) . .
H2B O2W H2A 128(10) . .
H5B O5W H5A 107(6) . .

loop_
_geom_bond_atom_site_label_1
_geom_bond_atom_site_label_2
_geom_bond_distance
_geom_bond_site_symmetry_2
Cd1 O1 2.245(5) .
Cd1 N2 2.314(7) .
Cd1 O1W 2.317(8) .
Cd1 N1 2.329(6) .
Cd1 O2 2.349(5) .
Cd1 O3 2.503(5) .
Cd1 C27 2.760(7) .
Cd2 O6 2.289(5) .
Cd2 O3W 2.311(7) .
Cd2 N3 2.367(7) .
Cd2 N4 2.374(6) .
Cd2 O4W 2.379(6) .
Cd2 O2W 2.409(7) .
C1 C2 1.383(11) .
C1 C6 1.384(11) .
C1 C7 1.538(11) .
C2 C3 1.387(11) .
C2 H3 0.9300 .
C3 C4 1.427(10) .
C3 C8 1.499(11) .
C4 O1 1.336(8) .
C4 C5 1.402(10) .
C5 C6 1.403(10) .
C5 C11 1.496(10) 2_666
C6 H7 0.9300 .
C7 H1A 0.9600 .
C7 H1B 0.9600 .
C7 H1C 0.9600 .
C8 N1 1.481(10) .
C8 H8A 0.9700 .
C8 H8B 0.9700 .
C9 N1 1.457(11) .
C9 C10 1.532(11) .
C9 H9A 0.9700 .
C9 H9B 0.9700 .
C10 N2 1.498(10) .
C10 H10A 0.9700 .
C10 H10B 0.9700 .
C11 N2 1.491(9) .
C11 C5 1.496(10) 2_666
C11 H11A 0.9700 .
C11 H11B 0.9700 .
C12 C13 1.390(10) .
C12 C14 1.401(9) .
C12 C27 1.515(10) .
C13 C14 1.402(9) 2_667
C13 C15 1.502(10) .
C14 C13 1.402(9) 2_667
C14 H14 0.9300 .
C15 O5 1.217(11) .
C15 O4 1.240(10) .
C16 C17 1.514(12) .
C16 H16A 0.9600 .
C16 H16B 0.9600 .
C16 H16C 0.9600 .
C17 C18 1.377(13) .
C17 C22 1.382(14) .
C18 C19 1.411(11) .
C18 H18 0.9300 .
C19 C20 1.387(11) .
C19 C26 1.514(12) 2_757
C20 O6 1.336(8) .
C20 C21 1.417(11) .
C21 C22 1.406(12) .
C21 C23 1.492(13) .
C22 H22 0.9300 .
C23 N3 1.486(12) .
C23 H23A 0.9700 .
C23 H23B 0.9700 .
C24 N3 1.482(10) .
C24 C25 1.511(12) .
C24 H24A 0.9700 .
C24 H24B 0.9700 .
C25 N4 1.475(10) .
C25 H25A 0.9700 .
C25 H25B 0.9700 .
C26 N4 1.476(10) .
C26 C19 1.514(12) 2_757
C26 H26A 0.9700 .
C26 H26B 0.9700 .
C27 O2 1.224(9) .
C27 O3 1.234(9) .
C28 C28' 0.93(3) .
C28 O7 1.37(3) .
C28' O7 1.61(3) .
C29 O8' 0.96(4) .
C29 O8 1.433(19) .
C30 O9' 0.90(5) .
C30 O9 1.406(19) .
C31 O10 1.88(4) .
O8 O8' 0.90(4) .
O9 O9' 1.13(5) .
O10 O10' 1.12(3) .
N1 H1N 0.858(10) .
N2 H2N 0.862(11) .
N3 H3N 0.865(11) .
N4 H4N 0.91(2) .
O2W H2B 0.80(5) .
O2W H2A 0.74(8) .
O5W H5B 0.82(4) .
O5W H5A 0.90(4) .

loop_
_geom_hbond_atom_site_label_D
_geom_hbond_atom_site_label_H
_geom_hbond_atom_site_label_A
_geom_hbond_distance_DH
_geom_hbond_distance_HA
_geom_hbond_distance_DA
_geom_hbond_angle_DHA
_geom_hbond_site_symmetry_A
N1 H1N O4 0.858(10) 2.288(13) 3.113(8) 161.3(14) .
N4 H4N O6 0.91(2) 2.33(3) 2.930(8) 123.6(15) 2_757
O5W H5A O6 0.90(4) 1.84(5) 2.718(8) 165(9) 2_657
O5W H5B O4 0.82(4) 1.93(5) 2.702(8) 158(9) .
O2W H2B O6 0.80(5) 2.53(7) 3.134(9) 132(7) .

loop_
_geom_torsion_atom_site_label_1
_geom_torsion_atom_site_label_2
_geom_torsion_atom_site_label_3
_geom_torsion_atom_site_label_4
_geom_torsion
_geom_torsion_site_symmetry_1
_geom_torsion_site_symmetry_4
C6 C1 C2 C3 -2.5(13) . .
C7 C1 C2 C3 179.1(8) . .
C1 C2 C3 C4 3.0(12) . .
C1 C2 C3 C8 -176.1(8) . .
C2 C3 C4 O1 -178.6(7) . .
C8 C3 C4 O1 0.5(12) . .
C2 C3 C4 C5 -2.5(11) . .
C8 C3 C4 C5 176.6(7) . .
O1 C4 C5 C6 177.8(7) . .
C3 C4 C5 C6 1.7(11) . .
O1 C4 C5 C11 -1.2(11) . 2_666
C3 C4 C5 C11 -177.3(7) . 2_666
C2 C1 C6 C5 1.6(13) . .
C7 C1 C6 C5 -179.9(8) . .
C4 C5 C6 C1 -1.3(12) . .
C11 C5 C6 C1 177.7(8) 2_666 .
C2 C3 C8 N1 -118.7(8) . .
C4 C3 C8 N1 62.2(11) . .
N1 C9 C10 N2 59.0(9) . .
C14 C12 C13 C14 0.1(12) . 2_667
C27 C12 C13 C14 178.1(7) . 2_667
C14 C12 C13 C15 177.0(8) . .
C27 C12 C13 C15 -5.0(12) . .
C13 C12 C14 C13 -0.1(12) . 2_667
C27 C12 C14 C13 -178.2(7) . 2_667
C12 C13 C15 O5 142.8(9) . .
C14 C13 C15 O5 -40.3(13) 2_667 .
C12 C13 C15 O4 -37.8(12) . .
C14 C13 C15 O4 139.1(8) 2_667 .
C22 C17 C18 C19 2.7(14) . .
C16 C17 C18 C19 -177.7(8) . .
C17 C18 C19 C20 -1.0(13) . .
C17 C18 C19 C26 -179.6(8) . 2_757
C18 C19 C20 O6 -179.6(7) . .
C26 C19 C20 O6 -1.0(11) 2_757 .
C18 C19 C20 C21 -1.8(11) . .
C26 C19 C20 C21 176.9(7) 2_757 .
O6 C20 C21 C22 -179.5(7) . .
C19 C20 C21 C22 2.7(11) . .
O6 C20 C21 C23 4.7(12) . .
C19 C20 C21 C23 -173.1(8) . .
C18 C17 C22 C21 -1.6(13) . .
C16 C17 C22 C21 178.7(9) . .
C20 C21 C22 C17 -1.0(13) . .
C23 C21 C22 C17 175.0(8) . .
C22 C21 C23 N3 119.1(8) . .
C20 C21 C23 N3 -65.0(11) . .
N3 C24 C25 N4 -59.1(9) . .
C13 C12 C27 O2 -59.7(11) . .
C14 C12 C27 O2 118.3(8) . .
C13 C12 C27 O3 125.2(9) . .
C14 C12 C27 O3 -56.8(11) . .
C13 C12 C27 Cd1 -17(6) . .
C14 C12 C27 Cd1 161(6) . .
O1 Cd1 C27 O2 12.0(6) . .
N2 Cd1 C27 O2 164.1(5) . .
O1W Cd1 C27 O2 -83.9(5) . .
N1 Cd1 C27 O2 89.4(5) . .
O3 Cd1 C27 O2 -171.1(9) . .
O1 Cd1 C27 O3 -177.0(5) . .
N2 Cd1 C27 O3 -24.8(6) . .
O1W Cd1 C27 O3 87.2(6) . .
N1 Cd1 C27 O3 -99.5(5) . .
O2 Cd1 C27 O3 171.1(9) . .
O1 Cd1 C27 C12 -33(6) . .
N2 Cd1 C27 C12 119(6) . .
O1W Cd1 C27 C12 -129(6) . .
N1 Cd1 C27 C12 44(6) . .
O2 Cd1 C27 C12 -45(6) . .
O3 Cd1 C27 C12 144(6) . .
C5 C4 O1 Cd1 135.9(6) . .
C3 C4 O1 Cd1 -48.0(9) . .
N2 Cd1 O1 C4 -40.7(6) . .
O1W Cd1 O1 C4 -151.1(6) . .
N1 Cd1 O1 C4 32.1(5) . .
O2 Cd1 O1 C4 116.1(5) . .
O3 Cd1 O1 C4 106.4(8) . .
C27 Cd1 O1 C4 110.6(6) . .
O3 C27 O2 Cd1 -9.6(9) . .
C12 C27 O2 Cd1 175.4(6) . .
O1 Cd1 O2 C27 -171.0(5) . .
N2 Cd1 O2 C27 -20.9(6) . .
O1W Cd1 O2 C27 98.1(5) . .
N1 Cd1 O2 C27 -88.9(5) . .
O3 Cd1 O2 C27 5.0(5) . .
O2 C27 O3 Cd1 8.9(8) . .
C12 C27 O3 Cd1 -176.1(7) . .
O1 Cd1 O3 C27 6.6(10) . .
N2 Cd1 O3 C27 156.3(6) . .
O1W Cd1 O3 C27 -95.2(6) . .
N1 Cd1 O3 C27 79.8(5) . .
O2 Cd1 O3 C27 -4.9(5) . .
C19 C20 O6 Cd2 -142.5(6) . .
C21 C20 O6 Cd2 39.8(9) . .
O3W Cd2 O6 C20 156.0(6) . .
N3 Cd2 O6 C20 -26.1(6) . .
N4 Cd2 O6 C20 47.5(6) . .
O4W Cd2 O6 C20 -121.9(10) . .
O2W Cd2 O6 C20 -115.9(6) . .
C10 C9 N1 C8 -164.0(6) . .
C10 C9 N1 Cd1 -35.6(7) . .
C3 C8 N1 C9 62.2(10) . .
C3 C8 N1 Cd1 -64.8(8) . .
O1 Cd1 N1 C9 -107.8(5) . .
N2 Cd1 N1 C9 7.0(5) . .
O1W Cd1 N1 C9 -133.9(19) . .
O2 Cd1 N1 C9 142.9(5) . .
O3 Cd1 N1 C9 90.5(5) . .
C27 Cd1 N1 C9 116.6(5) . .
O1 Cd1 N1 C8 20.9(5) . .
N2 Cd1 N1 C8 135.7(5) . .
O1W Cd1 N1 C8 -5(2) . .
O2 Cd1 N1 C8 -88.4(5) . .
O3 Cd1 N1 C8 -140.8(5) . .
C27 Cd1 N1 C8 -114.7(5) . .
C5 C11 N2 C10 -178.6(6) 2_666 .
C5 C11 N2 Cd1 59.6(7) 2_666 .
C9 C10 N2 C11 -178.5(7) . .
C9 C10 N2 Cd1 -49.6(7) . .
O1 Cd1 N2 C11 -136.4(5) . .
O1W Cd1 N2 C11 -38.5(6) . .
N1 Cd1 N2 C11 146.2(5) . .
O2 Cd1 N2 C11 74.2(6) . .
O3 Cd1 N2 C11 53.8(5) . .
C27 Cd1 N2 C11 64.7(5) . .
O1 Cd1 N2 C10 100.1(5) . .
O1W Cd1 N2 C10 -162.0(5) . .
N1 Cd1 N2 C10 22.7(4) . .
O2 Cd1 N2 C10 -49.3(5) . .
O3 Cd1 N2 C10 -69.7(5) . .
C27 Cd1 N2 C10 -58.8(5) . .
C25 C24 N3 C23 158.2(7) . .
C25 C24 N3 Cd2 32.5(8) . .
C21 C23 N3 C24 -59.1(10) . .
C21 C23 N3 Cd2 65.3(8) . .
O6 Cd2 N3 C24 104.1(6) . .
O3W Cd2 N3 C24 128(3) . .
N4 Cd2 N3 C24 -3.6(5) . .
O4W Cd2 N3 C24 -89.5(6) . .
O2W Cd2 N3 C24 -172.2(6) . .
O6 Cd2 N3 C23 -23.1(6) . .
O3W Cd2 N3 C23 1(3) . .
N4 Cd2 N3 C23 -130.8(6) . .
O4W Cd2 N3 C23 143.2(6) . .
O2W Cd2 N3 C23 60.6(6) . .
C24 C25 N4 C26 -178.2(6) . .
C24 C25 N4 Cd2 51.4(7) . .
C19 C26 N4 C25 179.3(7) 2_757 .
C19 C26 N4 Cd2 -58.1(8) 2_757 .
O6 Cd2 N4 C25 -104.9(5) . .
O3W Cd2 N4 C25 158.9(5) . .
N3 Cd2 N4 C25 -25.1(5) . .
O4W Cd2 N4 C25 72.6(5) . .
O2W Cd2 N4 C25 12.8(10) . .
O6 Cd2 N4 C26 130.1(5) . .
O3W Cd2 N4 C26 33.8(6) . .
N3 Cd2 N4 C26 -150.2(6) . .
O4W Cd2 N4 C26 -52.4(5) . .
O2W Cd2 N4 C26 -112.2(9) . .
